data_7131294
loop_
_publ_author_name
'Baranov, Andrey Yu'
'Rakhmanova, Mariana I.'
'Hei, Xiuze'
'Samsonenko, Denis G.'
'Stass, Dmitri V.'
'Bagryanskaya, Irina Yu'
'Ryzhikov, Maxim R.'
'Fedin, Vladimir P.'
'Li, Jing'
'Artem'ev, Alexander V.'

_publ_section_title
;
 A new subclass of copper(I) hybrid emitters showing TADF with near-unity
 quantum yields and a strong solvatochromic effect.
;
_journal_issue 20
_journal_name_full 'Chemical communications (Cambridge, England)'
_journal_page_first 2923
_journal_page_last 2926
_journal_paper_doi 10.1039/d3cc00119a
_journal_volume 59
_journal_year 2023
_chemical_absolute_configuration rmad
_chemical_formula_moiety 'C58 H47 Cu3 I3 N4 P3'
_chemical_formula_sum 'C58 H47 Cu3 I3 N4 P3'
_chemical_formula_weight 1464.22
_chemical_name_systematic
'Tri-nuclear complex of copper(I) iodide with tris(2-pyridyl)  phosphine and triphenylphosphine (benzonitrile solvate)'
_space_group_crystal_system orthorhombic
_space_group_IT_number 19
_space_group_name_Hall 'P 2ac 2ab'
_space_group_name_H-M_alt 'P 21 21 21'
_atom_sites_solution_hydrogens geom
_audit_creation_method SHELXL-2014/7
_audit_update_record
;
2020-11-25 deposited with the CCDC.	2023-02-01 downloaded from the CCDC.
;
_cell_angle_alpha 90
_cell_angle_beta 90
_cell_angle_gamma 90
_cell_formula_units_Z 4
_cell_length_a 17.1143(10)
_cell_length_b 17.8898(11)
_cell_length_c 18.7126(8)
_cell_measurement_reflns_used 9802
_cell_measurement_temperature 200(2)
_cell_measurement_theta_max 24.82
_cell_measurement_theta_min 2.28
_cell_volume 5729.3(5)
_computing_cell_refinement 'Bruker SAINT'
_computing_data_collection 'Bruker APEX2'
_computing_data_reduction 'Bruker SAINT'
_computing_molecular_graphics 'Bruker SHELXTL'
_computing_publication_material 'Bruker SHELXTL'
_computing_structure_refinement 'SHELXL-2014/7 (Sheldrick, 2014)'
_computing_structure_solution 'SHELXS-97 (Sheldrick, 2008)'
_diffrn_ambient_temperature 200(2)
_diffrn_measured_fraction_theta_full 0.999
_diffrn_measured_fraction_theta_max 0.969
_diffrn_measurement_device_type 'Bruker APEX-II CCD'
_diffrn_measurement_method '\f and \w scans'
_diffrn_radiation_type MoK\a
_diffrn_radiation_wavelength 0.71073
_diffrn_reflns_av_R_equivalents 0.0657
_diffrn_reflns_av_unetI/netI 0.0589
_diffrn_reflns_Laue_measured_fraction_full 0.999
_diffrn_reflns_Laue_measured_fraction_max 0.969
_diffrn_reflns_limit_h_max 24
_diffrn_reflns_limit_h_min -23
_diffrn_reflns_limit_k_max 24
_diffrn_reflns_limit_k_min -24
_diffrn_reflns_limit_l_max 23
_diffrn_reflns_limit_l_min -26
_diffrn_reflns_number 90098
_diffrn_reflns_point_group_measured_fraction_full 1.000
_diffrn_reflns_point_group_measured_fraction_max 0.939
_diffrn_reflns_theta_full 25.242
_diffrn_reflns_theta_max 30.069
_diffrn_reflns_theta_min 2.177
_diffrn_source 'sealed tube'
_exptl_absorpt_coefficient_mu 2.844
_exptl_absorpt_correction_T_max 0.9281
_exptl_absorpt_correction_T_min 0.8515
_exptl_absorpt_correction_type multi-scan
_exptl_absorpt_process_details SADABS
_exptl_crystal_colour yellow
_exptl_crystal_density_diffrn 1.698
_exptl_crystal_density_method 'not measured'
_exptl_crystal_description prism
_exptl_crystal_F_000 2856
_exptl_crystal_size_max 0.150
_exptl_crystal_size_mid 0.100
_exptl_crystal_size_min 0.100
_refine_diff_density_max 2.273
_refine_diff_density_min -1.640
_refine_diff_density_rms 0.109
_refine_ls_abs_structure_details
;
 Flack x determined using 4287 quotients [(I+)-(I-)]/[(I+)+(I-)]
 (Parsons, Flack and Wagner, Acta Cryst. B69 (2013) 249-259).
;
_refine_ls_abs_structure_Flack -0.008(6)
_refine_ls_extinction_method none
_refine_ls_goodness_of_fit_ref 1.014
_refine_ls_hydrogen_treatment constr
_refine_ls_matrix_type full
_refine_ls_number_parameters 640
_refine_ls_number_reflns 15774
_refine_ls_number_restraints 0
_refine_ls_restrained_S_all 1.014
_refine_ls_R_factor_all 0.0795
_refine_ls_R_factor_gt 0.0407
_refine_ls_shift/su_max 0.021
_refine_ls_shift/su_mean 0.001
_refine_ls_structure_factor_coef Fsqd
_refine_ls_weighting_details 'w=1/[\s^2^(Fo^2^)+(0.0392P)^2^+7.6573P] where P=(Fo^2^+2Fc^2^)/3'
_refine_ls_weighting_scheme calc
_refine_ls_wR_factor_gt 0.0845
_refine_ls_wR_factor_ref 0.0991
_reflns_Friedel_coverage 0.783
_reflns_Friedel_fraction_full 1.000
_reflns_Friedel_fraction_max 0.904
_reflns_number_gt 11318
_reflns_number_total 15774
_reflns_threshold_expression 'I > 2\s(I)'
_cod_data_source_file d3cc00119a2.cif
_cod_data_source_block anb147lt
_cod_depositor_comments 'Adding full bibliography for 7131292--7131295.cif.'
_cod_database_code 7131294
_shelx_shelxl_version_number 2014/7
_shelx_space_group_comment
;
The symmetry employed for this shelxl refinement is uniquely defined
by the following loop, which should always be used as a source of
symmetry information in preference to the above space-group names.
They are only intended as comments.
;
_shelx_estimated_absorpt_t_min 0.675
_shelx_estimated_absorpt_t_max 0.764

loop_
_space_group_symop_operation_xyz
'x, y, z'
'x+1/2, -y+1/2, -z'
'-x, y+1/2, -z+1/2'
'-x+1/2, -y, z+1/2'

loop_
_atom_site_label
_atom_site_type_symbol
_atom_site_fract_x
_atom_site_fract_y
_atom_site_fract_z
_atom_site_U_iso_or_equiv
_atom_site_adp_type
_atom_site_occupancy
_atom_site_site_symmetry_order
_atom_site_calc_flag
_atom_site_refinement_flags_posn
_atom_site_refinement_flags_adp
_atom_site_refinement_flags_occupancy
_atom_site_disorder_assembly
_atom_site_disorder_group
I1 I 0.89351(3) 0.77262(3) 0.53030(2) 0.04026(12) Uani 1 1 d . . . . .
I2 I 0.98802(4) 0.87714(4) 0.70436(3) 0.05992(18) Uani 1 1 d . . . . .
I3 I 0.78631(4) 0.96381(3) 0.61270(4) 0.06494(19) Uani 1 1 d . . . . .
Cu1 Cu 0.85080(5) 0.83447(5) 0.65377(5) 0.0409(2) Uani 1 1 d . . . . .
Cu2 Cu 0.93329(6) 0.91371(6) 0.57445(5) 0.0472(2) Uani 1 1 d . . . . .
Cu3 Cu 0.66168(5) 0.67841(4) 0.82963(4) 0.03033(18) Uani 1 1 d . . . . .
P1 P 0.99991(10) 0.98899(9) 0.50388(9) 0.0295(4) Uani 1 1 d . . . . .
P2 P 0.77611(9) 0.76973(9) 0.72546(8) 0.0250(3) Uani 1 1 d . . . . .
P3 P 0.57895(11) 0.61185(10) 0.88963(9) 0.0351(4) Uani 1 1 d . . . . .
N1 N 0.7655(3) 0.6337(3) 0.7938(3) 0.0305(12) Uani 1 1 d . . . . .
N2 N 0.7106(3) 0.7769(3) 0.8609(3) 0.0295(11) Uani 1 1 d . . . . .
N3 N 0.6257(3) 0.7129(3) 0.7300(3) 0.0275(11) Uani 1 1 d . . . . .
C1 C 0.9518(4) 1.0105(4) 0.4190(4) 0.0339(15) Uani 1 1 d . . . . .
C2 C 0.9645(4) 1.0760(4) 0.3822(4) 0.0416(17) Uani 1 1 d . . . . .
H5 H 0.9980 1.1132 0.4016 0.050 Uiso 1 1 calc R U . . .
C3 C 0.9281(5) 1.0878(5) 0.3163(4) 0.053(2) Uani 1 1 d . . . . .
H4 H 0.9373 1.1329 0.2909 0.064 Uiso 1 1 calc R U . . .
C4 C 0.8796(5) 1.0350(6) 0.2881(5) 0.058(2) Uani 1 1 d . . . . .
H3 H 0.8553 1.0432 0.2432 0.070 Uiso 1 1 calc R U . . .
C5 C 0.8660(6) 0.9701(6) 0.3249(5) 0.063(3) Uani 1 1 d . . . . .
H1 H 0.8319 0.9336 0.3053 0.076 Uiso 1 1 calc R U . . .
C6 C 0.9012(4) 0.9571(4) 0.3904(4) 0.0445(18) Uani 1 1 d . . . . .
H2 H 0.8909 0.9121 0.4157 0.053 Uiso 1 1 calc R U . . .
C7 C 1.0969(4) 0.9560(3) 0.4782(3) 0.0301(13) Uani 1 1 d . . . . .
C8 C 1.1418(5) 0.9198(4) 0.5297(4) 0.0461(18) Uani 1 1 d . . . . .
H10 H 1.1205 0.9113 0.5759 0.055 Uiso 1 1 calc R U . . .
C9 C 1.2163(5) 0.8961(5) 0.5150(5) 0.058(2) Uani 1 1 d . . . . .
H9 H 1.2465 0.8720 0.5508 0.069 Uiso 1 1 calc R U . . .
C10 C 1.2478(5) 0.9079(5) 0.4466(5) 0.054(2) Uani 1 1 d . . . . .
H8 H 1.2994 0.8916 0.4361 0.064 Uiso 1 1 calc R U . . .
C11 C 1.2047(5) 0.9425(5) 0.3958(4) 0.0477(19) Uani 1 1 d . . . . .
H7 H 1.2260 0.9505 0.3495 0.057 Uiso 1 1 calc R U . . .
C12 C 1.1290(4) 0.9664(4) 0.4114(4) 0.0414(17) Uani 1 1 d . . . . .
H6 H 1.0991 0.9904 0.3753 0.050 Uiso 1 1 calc R U . . .
C13 C 1.0191(4) 1.0814(4) 0.5415(4) 0.0359(15) Uani 1 1 d . . . . .
C14 C 0.9605(6) 1.1168(5) 0.5780(5) 0.062(2) Uani 1 1 d . . . . .
H15 H 0.9115 1.0925 0.5837 0.074 Uiso 1 1 calc R U . . .
C15 C 0.9714(7) 1.1879(6) 0.6072(6) 0.078(3) Uani 1 1 d . . . . .
H11 H 0.9293 1.2121 0.6307 0.094 Uiso 1 1 calc R U . . .
C16 C 1.0419(6) 1.2229(5) 0.6021(5) 0.068(3) Uani 1 1 d . . . . .
H12 H 1.0494 1.2711 0.6223 0.081 Uiso 1 1 calc R U . . .
C17 C 1.1020(6) 1.1872(5) 0.5673(6) 0.064(2) Uani 1 1 d . . . . .
H13 H 1.1514 1.2110 0.5634 0.076 Uiso 1 1 calc R U . . .
C18 C 1.0911(5) 1.1165(4) 0.5378(4) 0.0467(19) Uani 1 1 d . . . . .
H14 H 1.1336 1.0921 0.5149 0.056 Uiso 1 1 calc R U . . .
C19 C 0.8112(4) 0.6767(4) 0.7512(3) 0.0278(13) Uani 1 1 d . . . . .
C20 C 0.4791(5) 0.6443(4) 0.8798(4) 0.0398(17) Uani 1 1 d . . . . .
C21 C 0.4663(5) 0.7205(5) 0.8876(6) 0.070(3) Uani 1 1 d . . . . .
H16 H 0.5089 0.7521 0.8997 0.085 Uiso 1 1 calc R U . . .
C22 C 0.3929(6) 0.7515(6) 0.8781(7) 0.082(3) Uani 1 1 d . . . . .
H17 H 0.3857 0.8038 0.8838 0.099 Uiso 1 1 calc R U . . .
C23 C 0.3304(5) 0.7066(6) 0.8604(6) 0.066(3) Uani 1 1 d . . . . .
H18 H 0.2798 0.7275 0.8545 0.079 Uiso 1 1 calc R U . . .
C24 C 0.3421(6) 0.6327(6) 0.8513(6) 0.075(3) Uani 1 1 d . . . . .
H19 H 0.2995 0.6019 0.8375 0.090 Uiso 1 1 calc R U . . .
C25 C 0.4160(5) 0.6003(5) 0.8620(5) 0.062(2) Uani 1 1 d . . . . .
H20 H 0.4225 0.5478 0.8570 0.074 Uiso 1 1 calc R U . . .
C26 C 0.5938(5) 0.6077(4) 0.9858(4) 0.0441(18) Uani 1 1 d . . . . .
C27 C 0.5330(6) 0.5933(5) 1.0333(4) 0.056(2) Uani 1 1 d . . . . .
H25 H 0.4812 0.5861 1.0163 0.067 Uiso 1 1 calc R U . . .
C28 C 0.5493(7) 0.5895(6) 1.1058(5) 0.073(3) Uani 1 1 d . . . . .
H24 H 0.5080 0.5800 1.1385 0.087 Uiso 1 1 calc R U . . .
C29 C 0.6225(8) 0.5992(6) 1.1312(5) 0.071(3) Uani 1 1 d . . . . .
H23 H 0.6322 0.5962 1.1811 0.085 Uiso 1 1 calc R U . . .
C30 C 0.6833(7) 0.6134(6) 1.0845(5) 0.069(3) Uani 1 1 d . . . . .
H22 H 0.7347 0.6205 1.1023 0.083 Uiso 1 1 calc R U . . .
C31 C 0.6693(6) 0.6175(5) 1.0114(4) 0.054(2) Uani 1 1 d . . . . .
H21 H 0.7111 0.6268 0.9792 0.065 Uiso 1 1 calc R U . . .
C32 C 0.5789(5) 0.5146(4) 0.8625(4) 0.0401(17) Uani 1 1 d . . . . .
C33 C 0.6013(5) 0.4967(4) 0.7931(4) 0.0460(18) Uani 1 1 d . . . . .
H30 H 0.6123 0.5361 0.7605 0.055 Uiso 1 1 calc R U . . .
C34 C 0.6079(6) 0.4251(5) 0.7702(5) 0.056(2) Uani 1 1 d . . . . .
H29 H 0.6237 0.4148 0.7225 0.067 Uiso 1 1 calc R U . . .
C35 C 0.5915(6) 0.3670(5) 0.8167(5) 0.060(2) Uani 1 1 d . . . . .
H28 H 0.5961 0.3167 0.8010 0.072 Uiso 1 1 calc R U . . .
C36 C 0.5689(7) 0.3819(5) 0.8843(6) 0.080(3) Uani 1 1 d . . . . .
H27 H 0.5568 0.3416 0.9156 0.096 Uiso 1 1 calc R U . . .
C37 C 0.5631(6) 0.4552(5) 0.9093(5) 0.060(2) Uani 1 1 d . . . . .
H26 H 0.5486 0.4648 0.9575 0.072 Uiso 1 1 calc R U . . .
C38 C 0.7577(4) 0.8115(4) 0.8139(3) 0.0284(14) Uani 1 1 d . . . . .
C39 C 0.7948(5) 0.8787(4) 0.8299(4) 0.0422(17) Uani 1 1 d . . . . .
H34 H 0.8276 0.9025 0.7959 0.051 Uiso 1 1 calc R U . . .
C40 C 0.7828(5) 0.9101(5) 0.8965(5) 0.055(2) Uani 1 1 d . . . . .
H33 H 0.8079 0.9557 0.9088 0.066 Uiso 1 1 calc R U . . .
C41 C 0.7346(5) 0.8754(5) 0.9447(4) 0.052(2) Uani 1 1 d . . . . .
H32 H 0.7255 0.8964 0.9906 0.062 Uiso 1 1 calc R U . . .
C42 C 0.6998(5) 0.8091(4) 0.9248(4) 0.0399(17) Uani 1 1 d . . . . .
H31 H 0.6663 0.7849 0.9581 0.048 Uiso 1 1 calc R U . . .
C44 C 0.5574(4) 0.6943(4) 0.7004(4) 0.0399(16) Uani 1 1 d . . . . .
H35 H 0.5195 0.6696 0.7290 0.048 Uiso 1 1 calc R U . . .
C45 C 0.5397(4) 0.7095(4) 0.6298(4) 0.0418(18) Uani 1 1 d . . . . .
H38 H 0.4903 0.6960 0.6108 0.050 Uiso 1 1 calc R U . . .
C46 C 0.5941(4) 0.7444(4) 0.5873(4) 0.0429(18) Uani 1 1 d . . . . .
H37 H 0.5836 0.7541 0.5383 0.052 Uiso 1 1 calc R U . . .
C47 C 0.6649(4) 0.7651(4) 0.6181(3) 0.0367(15) Uani 1 1 d . . . . .
H36 H 0.7032 0.7907 0.5906 0.044 Uiso 1 1 calc R U . . .
C48 C 0.6790(4) 0.7482(3) 0.6889(3) 0.0270(13) Uani 1 1 d . . . . .
C49 C 0.7921(5) 0.5662(4) 0.8121(4) 0.0423(18) Uani 1 1 d . . . . .
H42 H 0.7611 0.5361 0.8429 0.051 Uiso 1 1 calc R U . . .
C50 C 0.8626(5) 0.5383(5) 0.7885(5) 0.052(2) Uani 1 1 d . . . . .
H41 H 0.8791 0.4895 0.8015 0.062 Uiso 1 1 calc R U . . .
C51 C 0.9082(5) 0.5824(5) 0.7460(5) 0.059(2) Uani 1 1 d . . . . .
H40 H 0.9578 0.5649 0.7304 0.070 Uiso 1 1 calc R U . . .
C52 C 0.8826(4) 0.6517(4) 0.7257(4) 0.0428(18) Uani 1 1 d . . . . .
H39 H 0.9131 0.6821 0.6948 0.051 Uiso 1 1 calc R U . . .
N3S N 0.2155(9) 0.8212(14) 0.7305(12) 0.206(11) Uani 1 1 d . . . . .
C7S C 0.1930(9) 0.7718(14) 0.6969(10) 0.132(7) Uani 1 1 d . . . . .
C1S C 0.1666(7) 0.7111(10) 0.6506(9) 0.111(5) Uani 1 1 d . . . . .
C2S C 0.0934(10) 0.6924(12) 0.6441(12) 0.147(7) Uani 1 1 d . . . . .
H2S H 0.0543 0.7197 0.6690 0.176 Uiso 1 1 calc R U . . .
C3S C 0.0717(11) 0.6310(13) 0.5999(12) 0.156(8) Uani 1 1 d . . . . .
H3S H 0.0213 0.6094 0.6039 0.188 Uiso 1 1 calc R U . . .
C4S C 0.1226(10) 0.6045(9) 0.5531(9) 0.114(5) Uani 1 1 d . . . . .
H4S H 0.1070 0.5693 0.5178 0.136 Uiso 1 1 calc R U . . .
C5S C 0.1988(11) 0.6294(9) 0.5568(8) 0.113(5) Uani 1 1 d . . . . .
H5S H 0.2369 0.6087 0.5256 0.136 Uiso 1 1 calc R U . . .
C6S C 0.2205(10) 0.6839(10) 0.6053(8) 0.119(5) Uani 1 1 d . . . . .
H6S H 0.2727 0.7019 0.6066 0.143 Uiso 1 1 calc R U . . .

loop_
_atom_site_aniso_label
_atom_site_aniso_U_11
_atom_site_aniso_U_22
_atom_site_aniso_U_33
_atom_site_aniso_U_23
_atom_site_aniso_U_13
_atom_site_aniso_U_12
I1 0.0468(3) 0.0359(2) 0.0381(2) -0.00566(19) 0.0120(2) -0.0058(2)
I2 0.0585(3) 0.0829(4) 0.0384(3) 0.0093(3) -0.0087(2) -0.0379(3)
I3 0.0642(4) 0.0436(3) 0.0870(5) 0.0171(3) 0.0352(3) 0.0168(3)
Cu1 0.0424(5) 0.0418(5) 0.0384(5) 0.0054(4) 0.0087(4) -0.0117(4)
Cu2 0.0524(6) 0.0440(5) 0.0453(5) 0.0119(4) 0.0117(4) -0.0110(4)
Cu3 0.0360(4) 0.0282(4) 0.0268(4) 0.0049(3) 0.0025(3) -0.0035(3)
P1 0.0330(9) 0.0270(8) 0.0286(8) 0.0030(6) 0.0016(7) -0.0009(7)
P2 0.0267(8) 0.0222(7) 0.0261(8) 0.0011(6) 0.0020(6) -0.0022(7)
P3 0.0462(10) 0.0306(9) 0.0284(8) 0.0052(7) 0.0080(7) -0.0074(8)
N1 0.037(3) 0.026(3) 0.028(3) 0.001(2) -0.004(2) 0.005(2)
N2 0.035(3) 0.029(3) 0.024(3) -0.002(2) 0.000(2) 0.002(2)
N3 0.032(3) 0.028(3) 0.022(2) 0.004(2) -0.002(2) -0.002(2)
C1 0.029(3) 0.035(4) 0.038(4) 0.001(3) 0.000(3) 0.004(3)
C2 0.039(4) 0.046(4) 0.040(4) 0.005(3) -0.003(3) 0.002(3)
C3 0.054(5) 0.063(5) 0.043(4) 0.018(4) -0.003(4) 0.022(4)
C4 0.058(5) 0.077(6) 0.040(4) -0.004(4) -0.017(4) 0.021(5)
C5 0.063(6) 0.073(7) 0.054(5) -0.012(5) -0.023(4) 0.008(5)
C6 0.044(4) 0.043(4) 0.047(4) -0.004(3) -0.012(4) -0.006(3)
C7 0.033(3) 0.024(3) 0.034(3) 0.000(2) -0.006(3) 0.000(3)
C8 0.048(4) 0.046(4) 0.045(4) 0.007(4) -0.002(4) 0.012(4)
C9 0.046(5) 0.066(6) 0.062(6) 0.013(4) -0.003(4) 0.020(4)
C10 0.040(4) 0.047(5) 0.075(6) 0.000(4) 0.004(4) 0.010(4)
C11 0.044(4) 0.052(5) 0.047(5) -0.004(4) 0.010(4) 0.005(4)
C12 0.040(4) 0.044(4) 0.040(4) 0.003(3) 0.001(3) 0.003(3)
C13 0.045(4) 0.028(3) 0.034(4) 0.002(3) -0.005(3) 0.001(3)
C14 0.054(5) 0.053(5) 0.079(6) -0.024(5) 0.000(5) 0.001(4)
C15 0.080(7) 0.057(6) 0.098(8) -0.029(6) -0.006(6) 0.019(6)
C16 0.088(7) 0.036(5) 0.079(6) -0.008(5) -0.035(6) -0.002(5)
C17 0.063(6) 0.044(5) 0.084(7) 0.001(5) -0.017(5) -0.013(5)
C18 0.053(5) 0.033(4) 0.054(5) -0.004(3) -0.009(4) -0.007(3)
C19 0.027(3) 0.031(3) 0.025(3) -0.005(3) -0.004(2) 0.003(3)
C20 0.052(4) 0.037(4) 0.030(3) 0.006(3) 0.010(3) -0.012(3)
C21 0.049(5) 0.043(5) 0.120(8) -0.021(5) -0.017(5) -0.011(4)
C22 0.060(6) 0.045(5) 0.141(10) -0.012(6) -0.006(7) 0.008(5)
C23 0.043(5) 0.068(7) 0.087(7) -0.009(5) -0.001(5) -0.002(4)
C24 0.050(5) 0.058(6) 0.116(9) -0.002(6) -0.002(6) -0.019(5)
C25 0.056(5) 0.042(5) 0.088(7) -0.005(4) 0.004(5) -0.019(4)
C26 0.058(5) 0.037(4) 0.037(4) 0.003(3) 0.006(3) -0.004(4)
C27 0.071(6) 0.061(5) 0.035(4) 0.005(4) 0.011(4) -0.005(5)
C28 0.103(9) 0.085(7) 0.031(4) 0.005(4) 0.019(5) -0.001(6)
C29 0.120(9) 0.064(6) 0.028(4) 0.000(4) -0.001(5) 0.018(6)
C30 0.096(8) 0.063(6) 0.048(5) 0.002(4) -0.018(5) 0.005(6)
C31 0.069(6) 0.051(5) 0.043(5) 0.003(4) -0.001(4) 0.003(4)
C32 0.052(4) 0.028(4) 0.039(4) 0.005(3) -0.003(3) -0.005(3)
C33 0.066(5) 0.030(4) 0.041(4) -0.001(3) 0.005(4) -0.006(4)
C34 0.070(6) 0.045(5) 0.053(5) -0.011(4) 0.003(4) 0.000(5)
C35 0.076(6) 0.038(4) 0.066(6) -0.006(4) -0.015(5) 0.004(4)
C36 0.123(9) 0.039(5) 0.078(7) 0.018(5) -0.021(7) -0.015(6)
C37 0.094(7) 0.043(5) 0.043(5) 0.004(4) 0.000(5) -0.017(5)
C38 0.034(3) 0.026(3) 0.025(3) -0.003(2) -0.003(3) -0.002(3)
C39 0.050(4) 0.035(4) 0.042(4) -0.005(3) 0.003(3) -0.005(3)
C40 0.069(6) 0.039(4) 0.058(5) -0.025(4) -0.005(4) -0.009(4)
C41 0.062(5) 0.054(5) 0.039(4) -0.017(4) -0.008(4) 0.006(4)
C42 0.047(4) 0.042(4) 0.030(4) -0.009(3) -0.001(3) 0.010(3)
C44 0.034(4) 0.044(4) 0.042(4) 0.003(3) -0.004(3) -0.007(3)
C45 0.036(4) 0.043(4) 0.047(4) 0.000(3) -0.019(3) -0.002(3)
C46 0.049(5) 0.046(4) 0.034(4) 0.008(3) -0.011(3) 0.002(3)
C47 0.044(4) 0.041(4) 0.025(3) 0.005(3) -0.003(3) -0.002(3)
C48 0.034(3) 0.023(3) 0.024(3) 0.000(2) -0.003(3) 0.004(2)
C49 0.058(5) 0.031(4) 0.038(4) 0.005(3) -0.007(3) 0.013(3)
C50 0.061(5) 0.045(5) 0.049(5) 0.005(4) -0.003(4) 0.024(4)
C51 0.042(5) 0.064(6) 0.069(6) -0.004(5) -0.005(4) 0.031(4)
C52 0.038(4) 0.052(5) 0.039(4) 0.004(3) 0.002(3) 0.012(3)
N3S 0.096(11) 0.29(3) 0.23(2) -0.14(2) 0.002(12) -0.020(14)
C7S 0.067(9) 0.21(2) 0.124(14) -0.033(14) 0.002(9) 0.016(12)
C1S 0.053(7) 0.136(13) 0.143(13) -0.017(10) 0.028(8) 0.016(8)
C2S 0.103(13) 0.155(18) 0.183(19) -0.003(15) 0.053(13) 0.025(12)
C3S 0.102(12) 0.157(17) 0.21(2) -0.062(17) 0.041(13) 0.010(12)
C4S 0.104(11) 0.110(11) 0.126(12) 0.042(9) 0.023(10) 0.043(10)
C5S 0.132(14) 0.112(12) 0.097(10) 0.017(9) 0.038(10) 0.046(11)
C6S 0.111(12) 0.141(14) 0.106(11) 0.000(11) 0.024(10) 0.039(11)

loop_
_atom_type_symbol
_atom_type_description
_atom_type_scat_dispersion_real
_atom_type_scat_dispersion_imag
_atom_type_scat_source
C C 0.0033 0.0016 'International Tables Vol C Tables 4.2.6.8 and 6.1.1.4'
H H 0.0000 0.0000 'International Tables Vol C Tables 4.2.6.8 and 6.1.1.4'
N N 0.0061 0.0033 'International Tables Vol C Tables 4.2.6.8 and 6.1.1.4'
P P 0.1023 0.0942 'International Tables Vol C Tables 4.2.6.8 and 6.1.1.4'
Cu Cu 0.3201 1.2651 'International Tables Vol C Tables 4.2.6.8 and 6.1.1.4'
I I -0.4742 1.8119 'International Tables Vol C Tables 4.2.6.8 and 6.1.1.4'

loop_
_geom_angle_atom_site_label_1
_geom_angle_atom_site_label_2
_geom_angle_atom_site_label_3
_geom_angle
_geom_angle_site_symmetry_1
_geom_angle_site_symmetry_3
_geom_angle_publ_flag
Cu1 I1 Cu2 54.86(3) . . ?
Cu1 I2 Cu2 55.72(3) . . ?
Cu1 I3 Cu2 54.47(3) . . ?
P2 Cu1 Cu2 177.32(7) . . ?
P2 Cu1 I2 116.92(6) . . ?
Cu2 Cu1 I2 62.98(3) . . ?
P2 Cu1 I1 118.22(6) . . ?
Cu2 Cu1 I1 64.16(3) . . ?
I2 Cu1 I1 100.76(3) . . ?
P2 Cu1 I3 113.16(6) . . ?
Cu2 Cu1 I3 64.57(4) . . ?
I2 Cu1 I3 102.67(4) . . ?
I1 Cu1 I3 102.90(4) . . ?
P1 Cu2 Cu1 176.27(7) . . ?
P1 Cu2 I2 120.71(6) . . ?
Cu1 Cu2 I2 61.30(3) . . ?
P1 Cu2 I1 120.70(6) . . ?
Cu1 Cu2 I1 60.98(3) . . ?
I2 Cu2 I1 97.77(4) . . ?
P1 Cu2 I3 115.32(6) . . ?
Cu1 Cu2 I3 60.96(3) . . ?
I2 Cu2 I3 99.32(4) . . ?
I1 Cu2 I3 98.66(4) . . ?
N2 Cu3 N3 97.1(2) . . ?
N2 Cu3 N1 94.3(2) . . ?
N3 Cu3 N1 94.5(2) . . ?
N2 Cu3 P3 126.60(16) . . ?
N3 Cu3 P3 116.07(16) . . ?
N1 Cu3 P3 121.31(16) . . ?
C13 P1 C7 103.3(3) . . ?
C13 P1 C1 103.0(3) . . ?
C7 P1 C1 104.4(3) . . ?
C13 P1 Cu2 114.6(2) . . ?
C7 P1 Cu2 115.5(2) . . ?
C1 P1 Cu2 114.6(2) . . ?
C48 P2 C19 101.7(3) . . ?
C48 P2 C38 105.4(3) . . ?
C19 P2 C38 100.8(3) . . ?
C48 P2 Cu1 114.3(2) . . ?
C19 P2 Cu1 116.8(2) . . ?
C38 P2 Cu1 115.9(2) . . ?
C32 P3 C20 106.2(4) . . ?
C32 P3 C26 103.8(3) . . ?
C20 P3 C26 104.2(4) . . ?
C32 P3 Cu3 112.5(3) . . ?
C20 P3 Cu3 112.8(2) . . ?
C26 P3 Cu3 116.4(3) . . ?
C49 N1 C19 117.9(6) . . ?
C49 N1 Cu3 124.1(5) . . ?
C19 N1 Cu3 118.0(4) . . ?
C42 N2 C38 117.9(6) . . ?
C42 N2 Cu3 124.8(5) . . ?
C38 N2 Cu3 117.3(4) . . ?
C44 N3 C48 118.2(5) . . ?
C44 N3 Cu3 124.2(4) . . ?
C48 N3 Cu3 117.0(4) . . ?
C2 C1 C6 119.2(7) . . ?
C2 C1 P1 122.8(5) . . ?
C6 C1 P1 118.0(6) . . ?
C1 C2 C3 119.9(8) . . ?
C1 C2 H5 120.0 . . ?
C3 C2 H5 120.0 . . ?
C4 C3 C2 120.6(8) . . ?
C4 C3 H4 119.7 . . ?
C2 C3 H4 119.7 . . ?
C3 C4 C5 119.7(8) . . ?
C3 C4 H3 120.1 . . ?
C5 C4 H3 120.1 . . ?
C4 C5 C6 120.9(9) . . ?
C4 C5 H1 119.6 . . ?
C6 C5 H1 119.6 . . ?
C5 C6 C1 119.7(8) . . ?
C5 C6 H2 120.2 . . ?
C1 C6 H2 120.2 . . ?
C12 C7 C8 118.1(6) . . ?
C12 C7 P1 123.9(5) . . ?
C8 C7 P1 118.0(5) . . ?
C9 C8 C7 121.2(8) . . ?
C9 C8 H10 119.4 . . ?
C7 C8 H10 119.4 . . ?
C8 C9 C10 119.6(8) . . ?
C8 C9 H9 120.2 . . ?
C10 C9 H9 120.2 . . ?
C11 C10 C9 120.0(8) . . ?
C11 C10 H8 120.0 . . ?
C9 C10 H8 120.0 . . ?
C10 C11 C12 119.9(8) . . ?
C10 C11 H7 120.0 . . ?
C12 C11 H7 120.0 . . ?
C7 C12 C11 121.2(7) . . ?
C7 C12 H6 119.4 . . ?
C11 C12 H6 119.4 . . ?
C14 C13 C18 117.8(7) . . ?
C14 C13 P1 118.6(6) . . ?
C18 C13 P1 123.5(6) . . ?
C13 C14 C15 121.2(9) . . ?
C13 C14 H15 119.4 . . ?
C15 C14 H15 119.4 . . ?
C16 C15 C14 120.6(10) . . ?
C16 C15 H11 119.7 . . ?
C14 C15 H11 119.7 . . ?
C15 C16 C17 118.9(9) . . ?
C15 C16 H12 120.6 . . ?
C17 C16 H12 120.6 . . ?
C16 C17 C18 120.6(9) . . ?
C16 C17 H13 119.7 . . ?
C18 C17 H13 119.7 . . ?
C13 C18 C17 120.8(8) . . ?
C13 C18 H14 119.6 . . ?
C17 C18 H14 119.6 . . ?
N1 C19 C52 121.9(6) . . ?
N1 C19 P2 118.7(5) . . ?
C52 C19 P2 119.3(5) . . ?
C25 C20 C21 117.6(8) . . ?
C25 C20 P3 125.4(6) . . ?
C21 C20 P3 116.9(6) . . ?
C22 C21 C20 121.6(8) . . ?
C22 C21 H16 119.2 . . ?
C20 C21 H16 119.2 . . ?
C21 C22 C23 120.1(9) . . ?
C21 C22 H17 119.9 . . ?
C23 C22 H17 119.9 . . ?
C24 C23 C22 119.1(9) . . ?
C24 C23 H18 120.4 . . ?
C22 C23 H18 120.4 . . ?
C23 C24 C25 121.3(9) . . ?
C23 C24 H19 119.3 . . ?
C25 C24 H19 119.3 . . ?
C20 C25 C24 120.3(8) . . ?
C20 C25 H20 119.9 . . ?
C24 C25 H20 119.9 . . ?
C31 C26 C27 119.8(7) . . ?
C31 C26 P3 117.8(6) . . ?
C27 C26 P3 122.4(7) . . ?
C28 C27 C26 118.9(9) . . ?
C28 C27 H25 120.5 . . ?
C26 C27 H25 120.5 . . ?
C29 C28 C27 121.6(9) . . ?
C29 C28 H24 119.2 . . ?
C27 C28 H24 119.2 . . ?
C28 C29 C30 120.0(8) . . ?
C28 C29 H23 120.0 . . ?
C30 C29 H23 120.0 . . ?
C31 C30 C29 120.1(10) . . ?
C31 C30 H22 119.9 . . ?
C29 C30 H22 119.9 . . ?
C30 C31 C26 119.5(9) . . ?
C30 C31 H21 120.2 . . ?
C26 C31 H21 120.2 . . ?
C33 C32 C37 117.5(7) . . ?
C33 C32 P3 118.8(5) . . ?
C37 C32 P3 123.4(6) . . ?
C34 C33 C32 122.3(7) . . ?
C34 C33 H30 118.8 . . ?
C32 C33 H30 118.8 . . ?
C33 C34 C35 119.6(8) . . ?
C33 C34 H29 120.2 . . ?
C35 C34 H29 120.2 . . ?
C36 C35 C34 120.0(8) . . ?
C36 C35 H28 120.0 . . ?
C34 C35 H28 120.0 . . ?
C35 C36 C37 121.3(9) . . ?
C35 C36 H27 119.4 . . ?
C37 C36 H27 119.3 . . ?
C36 C37 C32 119.2(9) . . ?
C36 C37 H26 120.4 . . ?
C32 C37 H26 120.4 . . ?
N2 C38 C39 122.1(6) . . ?
N2 C38 P2 120.2(5) . . ?
C39 C38 P2 117.7(5) . . ?
C40 C39 C38 118.5(7) . . ?
C40 C39 H34 120.8 . . ?
C38 C39 H34 120.8 . . ?
C41 C40 C39 119.9(7) . . ?
C41 C40 H33 120.1 . . ?
C39 C40 H33 120.1 . . ?
C40 C41 C42 118.2(7) . . ?
C40 C41 H32 120.9 . . ?
C42 C41 H32 120.9 . . ?
N2 C42 C41 123.4(7) . . ?
N2 C42 H31 118.3 . . ?
C41 C42 H31 118.3 . . ?
N3 C44 C45 122.5(7) . . ?
N3 C44 H35 118.7 . . ?
C45 C44 H35 118.7 . . ?
C46 C45 C44 119.7(7) . . ?
C46 C45 H38 120.2 . . ?
C44 C45 H38 120.2 . . ?
C45 C46 C47 118.1(7) . . ?
C45 C46 H37 121.0 . . ?
C47 C46 H37 121.0 . . ?
C48 C47 C46 119.4(7) . . ?
C48 C47 H36 120.3 . . ?
C46 C47 H36 120.3 . . ?
N3 C48 C47 122.1(6) . . ?
N3 C48 P2 119.8(4) . . ?
C47 C48 P2 118.1(5) . . ?
N1 C49 C50 122.9(8) . . ?
N1 C49 H42 118.6 . . ?
C50 C49 H42 118.6 . . ?
C51 C50 C49 118.6(7) . . ?
C51 C50 H41 120.7 . . ?
C49 C50 H41 120.7 . . ?
C50 C51 C52 120.2(8) . . ?
C50 C51 H40 119.9 . . ?
C52 C51 H40 119.9 . . ?
C51 C52 C19 118.5(8) . . ?
C51 C52 H39 120.7 . . ?
C19 C52 H39 120.7 . . ?
N3S C7S C1S 177(2) . . ?
C2S C1S C6S 120.5(19) . . ?
C2S C1S C7S 122.9(15) . . ?
C6S C1S C7S 115.5(15) . . ?
C1S C2S C3S 120.2(17) . . ?
C1S C2S H2S 119.9 . . ?
C3S C2S H2S 119.9 . . ?
C4S C3S C2S 119.4(19) . . ?
C4S C3S H3S 120.3 . . ?
C2S C3S H3S 120.3 . . ?
C3S C4S C5S 118.2(19) . . ?
C3S C4S H4S 120.9 . . ?
C5S C4S H4S 120.9 . . ?
C4S C5S C6S 120.9(15) . . ?
C4S C5S H5S 119.5 . . ?
C6S C5S H5S 119.5 . . ?
C1S C6S C5S 119.0(17) . . ?
C1S C6S H6S 120.5 . . ?
C5S C6S H6S 120.5 . . ?

loop_
_geom_bond_atom_site_label_1
_geom_bond_atom_site_label_2
_geom_bond_distance
_geom_bond_site_symmetry_2
_geom_bond_publ_flag
I1 Cu1 2.6640(10) . ?
I1 Cu2 2.7417(11) . ?
I2 Cu1 2.6448(11) . ?
I2 Cu2 2.6859(11) . ?
I3 Cu1 2.6764(11) . ?
I3 Cu2 2.7647(12) . ?
Cu1 P2 2.1851(17) . ?
Cu1 Cu2 2.4912(12) . ?
Cu2 P1 2.2040(19) . ?
Cu3 N2 2.036(6) . ?
Cu3 N3 2.058(5) . ?
Cu3 N1 2.060(6) . ?
Cu3 P3 2.1641(19) . ?
P1 C13 1.826(7) . ?
P1 C7 1.826(7) . ?
P1 C1 1.829(7) . ?
P2 C48 1.837(7) . ?
P2 C19 1.834(7) . ?
P2 C38 1.844(6) . ?
P3 C32 1.813(8) . ?
P3 C20 1.814(8) . ?
P3 C26 1.818(7) . ?
N1 C49 1.336(9) . ?
N1 C19 1.354(9) . ?
N2 C42 1.341(8) . ?
N2 C38 1.343(8) . ?
N3 C44 1.336(9) . ?
N3 C48 1.350(8) . ?
C1 C2 1.378(10) . ?
C1 C6 1.396(10) . ?
C2 C3 1.397(11) . ?
C2 H5 0.9500 . ?
C3 C4 1.363(13) . ?
C3 H4 0.9500 . ?
C4 C5 1.370(14) . ?
C4 H3 0.9500 . ?
C5 C6 1.385(12) . ?
C5 H1 0.9500 . ?
C6 H2 0.9500 . ?
C7 C12 1.378(10) . ?
C7 C8 1.393(10) . ?
C8 C9 1.371(11) . ?
C8 H10 0.9500 . ?
C9 C10 1.404(13) . ?
C9 H9 0.9500 . ?
C10 C11 1.354(12) . ?
C10 H8 0.9500 . ?
C11 C12 1.396(11) . ?
C11 H7 0.9500 . ?
C12 H6 0.9500 . ?
C13 C14 1.370(12) . ?
C13 C18 1.385(11) . ?
C14 C15 1.397(13) . ?
C14 H15 0.9500 . ?
C15 C16 1.361(15) . ?
C15 H11 0.9500 . ?
C16 C17 1.375(15) . ?
C16 H12 0.9500 . ?
C17 C18 1.392(12) . ?
C17 H13 0.9500 . ?
C18 H14 0.9500 . ?
C19 C52 1.387(10) . ?
C20 C25 1.377(11) . ?
C20 C21 1.388(12) . ?
C21 C22 1.384(14) . ?
C21 H16 0.9500 . ?
C22 C23 1.378(14) . ?
C22 H17 0.9500 . ?
C23 C24 1.349(14) . ?
C23 H18 0.9500 . ?
C24 C25 1.406(14) . ?
C24 H19 0.9500 . ?
C25 H20 0.9500 . ?
C26 C31 1.390(12) . ?
C26 C27 1.393(11) . ?
C27 C28 1.387(13) . ?
C27 H25 0.9500 . ?
C28 C29 1.350(16) . ?
C28 H24 0.9500 . ?
C29 C30 1.384(15) . ?
C29 H23 0.9500 . ?
C30 C31 1.390(12) . ?
C30 H22 0.9500 . ?
C31 H21 0.9500 . ?
C32 C33 1.391(11) . ?
C32 C37 1.404(11) . ?
C33 C34 1.356(11) . ?
C33 H30 0.9500 . ?
C34 C35 1.383(13) . ?
C34 H29 0.9500 . ?
C35 C36 1.350(15) . ?
C35 H28 0.9500 . ?
C36 C37 1.396(14) . ?
C36 H27 0.9500 . ?
C37 H26 0.9500 . ?
C38 C39 1.392(10) . ?
C39 C40 1.382(11) . ?
C39 H34 0.9500 . ?
C40 C41 1.371(13) . ?
C40 H33 0.9500 . ?
C41 C42 1.379(11) . ?
C41 H32 0.9500 . ?
C42 H31 0.9500 . ?
C44 C45 1.382(10) . ?
C44 H35 0.9500 . ?
C45 C46 1.373(11) . ?
C45 H38 0.9500 . ?
C46 C47 1.392(10) . ?
C46 H37 0.9500 . ?
C47 C48 1.379(9) . ?
C47 H36 0.9500 . ?
C49 C50 1.379(11) . ?
C49 H42 0.9500 . ?
C50 C51 1.365(13) . ?
C50 H41 0.9500 . ?
C51 C52 1.369(12) . ?
C51 H40 0.9500 . ?
C52 H39 0.9500 . ?
N3S C7S 1.15(2) . ?
C7S C1S 1.46(3) . ?
C1S C2S 1.30(2) . ?
C1S C6S 1.344(18) . ?
C2S C3S 1.42(3) . ?
C2S H2S 0.9500 . ?
C3S C4S 1.32(2) . ?
C3S H3S 0.9500 . ?
C4S C5S 1.38(2) . ?
C4S H4S 0.9500 . ?
C5S C6S 1.38(2) . ?
C5S H5S 0.9500 . ?
C6S H6S 0.9500 . ?

loop_
_geom_torsion_atom_site_label_1
_geom_torsion_atom_site_label_2
_geom_torsion_atom_site_label_3
_geom_torsion_atom_site_label_4
_geom_torsion
_geom_torsion_site_symmetry_1
_geom_torsion_site_symmetry_2
_geom_torsion_site_symmetry_3
_geom_torsion_site_symmetry_4
_geom_torsion_publ_flag
C13 P1 C1 C2 27.2(7) . . . . ?
C7 P1 C1 C2 -80.5(7) . . . . ?
Cu2 P1 C1 C2 152.2(5) . . . . ?
C13 P1 C1 C6 -153.9(6) . . . . ?
C7 P1 C1 C6 98.4(6) . . . . ?
Cu2 P1 C1 C6 -28.8(6) . . . . ?
C6 C1 C2 C3 -1.3(11) . . . . ?
P1 C1 C2 C3 177.6(6) . . . . ?
C1 C2 C3 C4 0.4(12) . . . . ?
C2 C3 C4 C5 0.4(13) . . . . ?
C3 C4 C5 C6 -0.3(14) . . . . ?
C4 C5 C6 C1 -0.6(13) . . . . ?
C2 C1 C6 C5 1.4(11) . . . . ?
P1 C1 C6 C5 -177.6(7) . . . . ?
C13 P1 C7 C12 -91.9(6) . . . . ?
C1 P1 C7 C12 15.6(7) . . . . ?
Cu2 P1 C7 C12 142.3(5) . . . . ?
C13 P1 C7 C8 86.4(6) . . . . ?
C1 P1 C7 C8 -166.1(6) . . . . ?
Cu2 P1 C7 C8 -39.4(6) . . . . ?
C12 C7 C8 C9 1.0(12) . . . . ?
P1 C7 C8 C9 -177.4(7) . . . . ?
C7 C8 C9 C10 -0.6(14) . . . . ?
C8 C9 C10 C11 0.1(14) . . . . ?
C9 C10 C11 C12 0.0(13) . . . . ?
C8 C7 C12 C11 -0.9(11) . . . . ?
P1 C7 C12 C11 177.4(6) . . . . ?
C10 C11 C12 C7 0.4(12) . . . . ?
C7 P1 C13 C14 -168.3(7) . . . . ?
C1 P1 C13 C14 83.2(7) . . . . ?
Cu2 P1 C13 C14 -41.9(7) . . . . ?
C7 P1 C13 C18 8.7(7) . . . . ?
C1 P1 C13 C18 -99.7(6) . . . . ?
Cu2 P1 C13 C18 135.2(6) . . . . ?
C18 C13 C14 C15 3.6(14) . . . . ?
P1 C13 C14 C15 -179.1(8) . . . . ?
C13 C14 C15 C16 -2.4(17) . . . . ?
C14 C15 C16 C17 0.5(17) . . . . ?
C15 C16 C17 C18 -0.1(15) . . . . ?
C14 C13 C18 C17 -3.2(12) . . . . ?
P1 C13 C18 C17 179.8(6) . . . . ?
C16 C17 C18 C13 1.4(13) . . . . ?
C49 N1 C19 C52 1.5(9) . . . . ?
Cu3 N1 C19 C52 178.8(5) . . . . ?
C49 N1 C19 P2 -179.8(5) . . . . ?
Cu3 N1 C19 P2 -2.5(6) . . . . ?
C48 P2 C19 N1 -52.8(5) . . . . ?
C38 P2 C19 N1 55.6(5) . . . . ?
Cu1 P2 C19 N1 -177.9(4) . . . . ?
C48 P2 C19 C52 126.0(5) . . . . ?
C38 P2 C19 C52 -125.6(6) . . . . ?
Cu1 P2 C19 C52 0.8(6) . . . . ?
C32 P3 C20 C25 5.8(8) . . . . ?
C26 P3 C20 C25 -103.4(8) . . . . ?
Cu3 P3 C20 C25 129.5(7) . . . . ?
C32 P3 C20 C21 -170.9(7) . . . . ?
C26 P3 C20 C21 79.8(8) . . . . ?
Cu3 P3 C20 C21 -47.3(8) . . . . ?
C25 C20 C21 C22 0.1(16) . . . . ?
P3 C20 C21 C22 177.2(10) . . . . ?
C20 C21 C22 C23 0(2) . . . . ?
C21 C22 C23 C24 -1.0(19) . . . . ?
C22 C23 C24 C25 2.2(18) . . . . ?
C21 C20 C25 C24 1.0(14) . . . . ?
P3 C20 C25 C24 -175.8(8) . . . . ?
C23 C24 C25 C20 -2.2(17) . . . . ?
C32 P3 C26 C31 97.1(7) . . . . ?
C20 P3 C26 C31 -151.9(6) . . . . ?
Cu3 P3 C26 C31 -27.1(7) . . . . ?
C32 P3 C26 C27 -81.1(7) . . . . ?
C20 P3 C26 C27 29.8(8) . . . . ?
Cu3 P3 C26 C27 154.7(6) . . . . ?
C31 C26 C27 C28 0.5(13) . . . . ?
P3 C26 C27 C28 178.7(8) . . . . ?
C26 C27 C28 C29 -0.3(16) . . . . ?
C27 C28 C29 C30 0.2(16) . . . . ?
C28 C29 C30 C31 -0.3(15) . . . . ?
C29 C30 C31 C26 0.5(14) . . . . ?
C27 C26 C31 C30 -0.6(13) . . . . ?
P3 C26 C31 C30 -178.9(7) . . . . ?
C20 P3 C32 C33 97.1(7) . . . . ?
C26 P3 C32 C33 -153.4(7) . . . . ?
Cu3 P3 C32 C33 -26.7(7) . . . . ?
C20 P3 C32 C37 -87.9(8) . . . . ?
C26 P3 C32 C37 21.6(9) . . . . ?
Cu3 P3 C32 C37 148.2(7) . . . . ?
C37 C32 C33 C34 0.1(13) . . . . ?
P3 C32 C33 C34 175.4(8) . . . . ?
C32 C33 C34 C35 0.5(15) . . . . ?
C33 C34 C35 C36 0.1(16) . . . . ?
C34 C35 C36 C37 -1.2(17) . . . . ?
C35 C36 C37 C32 1.8(17) . . . . ?
C33 C32 C37 C36 -1.2(14) . . . . ?
P3 C32 C37 C36 -176.2(8) . . . . ?
C42 N2 C38 C39 0.0(10) . . . . ?
Cu3 N2 C38 C39 -179.4(6) . . . . ?
C42 N2 C38 P2 179.2(5) . . . . ?
Cu3 N2 C38 P2 -0.2(7) . . . . ?
C48 P2 C38 N2 50.6(6) . . . . ?
C19 P2 C38 N2 -54.9(6) . . . . ?
Cu1 P2 C38 N2 178.0(4) . . . . ?
C48 P2 C38 C39 -130.1(6) . . . . ?
C19 P2 C38 C39 124.4(6) . . . . ?
Cu1 P2 C38 C39 -2.7(6) . . . . ?
N2 C38 C39 C40 0.4(12) . . . . ?
P2 C38 C39 C40 -178.8(6) . . . . ?
C38 C39 C40 C41 -0.6(13) . . . . ?
C39 C40 C41 C42 0.4(13) . . . . ?
C38 N2 C42 C41 -0.3(10) . . . . ?
Cu3 N2 C42 C41 179.1(6) . . . . ?
C40 C41 C42 N2 0.1(12) . . . . ?
C48 N3 C44 C45 0.2(10) . . . . ?
Cu3 N3 C44 C45 -170.6(6) . . . . ?
N3 C44 C45 C46 0.8(12) . . . . ?
C44 C45 C46 C47 -1.8(11) . . . . ?
C45 C46 C47 C48 1.9(11) . . . . ?
C44 N3 C48 C47 -0.1(9) . . . . ?
Cu3 N3 C48 C47 171.4(5) . . . . ?
C44 N3 C48 P2 -176.2(5) . . . . ?
Cu3 N3 C48 P2 -4.7(6) . . . . ?
C46 C47 C48 N3 -1.0(10) . . . . ?
C46 C47 C48 P2 175.2(5) . . . . ?
C19 P2 C48 N3 57.7(5) . . . . ?
C38 P2 C48 N3 -47.1(6) . . . . ?
Cu1 P2 C48 N3 -175.5(4) . . . . ?
C19 P2 C48 C47 -118.6(5) . . . . ?
C38 P2 C48 C47 136.6(5) . . . . ?
Cu1 P2 C48 C47 8.3(6) . . . . ?
C19 N1 C49 C50 -1.4(10) . . . . ?
Cu3 N1 C49 C50 -178.6(6) . . . . ?
N1 C49 C50 C51 1.8(12) . . . . ?
C49 C50 C51 C52 -2.1(13) . . . . ?
C50 C51 C52 C19 2.2(13) . . . . ?
N1 C19 C52 C51 -1.8(11) . . . . ?
P2 C19 C52 C51 179.4(6) . . . . ?
C6S C1S C2S C3S 14(3) . . . . ?
C7S C1S C2S C3S -178(2) . . . . ?
C1S C2S C3S C4S -16(3) . . . . ?
C2S C3S C4S C5S 10(3) . . . . ?
C3S C4S C5S C6S -4(2) . . . . ?
C2S C1S C6S C5S -7(3) . . . . ?
C7S C1S C6S C5S -176.2(16) . . . . ?
C4S C5S C6S C1S 2(2) . . . . ?
